data_2239258
loop_
_publ_author_name
'Tiritiris, Ioannis'
'Saur, Stefan'
'Kantlehner, Willi'

_publ_section_title
;
 (Butoxymethylidene)dimethylazanium tetraphenylborate acetonitrile
 monosolvate
;
_journal_coeditor_code KP2466
_journal_issue 4
_journal_name_full 'Acta Crystallographica Section E'
_journal_page_first o459
_journal_paper_doi 10.1107/S1600536814005674
_journal_volume 70
_journal_year 2014
_chemical_formula_iupac 'C7 H16 N O +, C24 H20 B -, C2 H3 N'
_chemical_formula_moiety 'C7 H16 N O +, C24 H20 B -, C2 H3 N'
_chemical_formula_sum 'C33 H39 B N2 O'
_chemical_formula_weight 490.47
_chemical_name_systematic
;
(Butoxymethylidene)dimethylazanium tetraphenylborate acetonitrile monosolvate
;
_space_group_IT_number 14
_symmetry_cell_setting monoclinic
_symmetry_space_group_name_Hall '-P 2yn'
_symmetry_space_group_name_H-M 'P 1 21/n 1'
_atom_sites_solution_hydrogens geom
_atom_sites_solution_primary direct
_atom_sites_solution_secondary difmap
_audit_creation_method SHELXL97
_cell_angle_alpha 90.00
_cell_angle_beta 100.821(3)
_cell_angle_gamma 90.00
_cell_formula_units_Z 4
_cell_length_a 11.2463(4)
_cell_length_b 17.7975(9)
_cell_length_c 14.6666(7)
_cell_measurement_reflns_used 27626
_cell_measurement_temperature 100(2)
_cell_measurement_theta_max 28.33
_cell_measurement_theta_min 1.82
_cell_volume 2883.4(2)
_computing_cell_refinement 'SAINT (Bruker, 2008)'
_computing_data_collection 'APEX2 (Bruker, 2008)'
_computing_data_reduction 'SAINT (Bruker, 2008)'
_computing_molecular_graphics 'DIAMOND (Brandenburg & Putz, 2005)'
_computing_publication_material 'SHELXL97 (Sheldrick, 2008)'
_computing_structure_refinement 'SHELXL97 (Sheldrick, 2008)'
_computing_structure_solution 'SHELXS97 (Sheldrick, 2008)'
_diffrn_ambient_temperature 100(2)
_diffrn_measured_fraction_theta_full 0.975
_diffrn_measured_fraction_theta_max 0.975
_diffrn_measurement_device_type 'Bruker Kappa APEXII DUO'
_diffrn_measurement_method '\f scans, and \w scans'
_diffrn_radiation_monochromator graphite
_diffrn_radiation_type MoK\a
_diffrn_radiation_wavelength 0.71073
_diffrn_reflns_av_R_equivalents 0.0544
_diffrn_reflns_av_sigmaI/netI 0.0562
_diffrn_reflns_limit_h_max 14
_diffrn_reflns_limit_h_min -14
_diffrn_reflns_limit_k_max 23
_diffrn_reflns_limit_k_min -23
_diffrn_reflns_limit_l_max 19
_diffrn_reflns_limit_l_min -18
_diffrn_reflns_number 27626
_diffrn_reflns_theta_full 28.33
_diffrn_reflns_theta_max 28.33
_diffrn_reflns_theta_min 1.82
_diffrn_standards_interval_count 0
_diffrn_standards_interval_time 0
_diffrn_standards_number 0
_exptl_absorpt_coefficient_mu 0.067
_exptl_absorpt_correction_type none
_exptl_crystal_colour colourless
_exptl_crystal_density_diffrn 1.130
_exptl_crystal_density_method 'not measured'
_exptl_crystal_description block
_exptl_crystal_F_000 1056
_exptl_crystal_size_max 0.23
_exptl_crystal_size_mid 0.17
_exptl_crystal_size_min 0.13
_refine_diff_density_max 0.280
_refine_diff_density_min -0.306
_refine_ls_extinction_method none
_refine_ls_goodness_of_fit_ref 1.010
_refine_ls_hydrogen_treatment mixed
_refine_ls_matrix_type full
_refine_ls_number_parameters 352
_refine_ls_number_reflns 7019
_refine_ls_number_restraints 6
_refine_ls_restrained_S_all 1.009
_refine_ls_R_factor_all 0.0864
_refine_ls_R_factor_gt 0.0489
_refine_ls_shift/su_max 0.000
_refine_ls_shift/su_mean 0.000
_refine_ls_structure_factor_coef Fsqd
_refine_ls_weighting_details 'calc w=1/[\s^2^(Fo^2^)+(0.0513P)^2^+0.6909P] where P=(Fo^2^+2Fc^2^)/3'
_refine_ls_weighting_scheme calc
_refine_ls_wR_factor_gt 0.1060
_refine_ls_wR_factor_ref 0.1222
_reflns_number_gt 4718
_reflns_number_total 7019
_reflns_threshold_expression I>2sigma(I)
_cod_data_source_file kp2466sup1.cf
_cod_data_source_block I
_cod_original_sg_symbol_H-M 'P 21/n'
_cod_database_code 2239258
_cod_database_fobs_code 2239258

loop_
_symmetry_equiv_pos_as_xyz
'x, y, z'
'-x+1/2, y+1/2, -z+1/2'
'-x, -y, -z'
'x-1/2, -y-1/2, z-1/2'

loop_
_atom_site_type_symbol
_atom_site_label
_atom_site_fract_x
_atom_site_fract_y
_atom_site_fract_z
_atom_site_U_iso_or_equiv
_atom_site_adp_type
_atom_site_calc_flag
_atom_site_refinement_flags
_atom_site_occupancy
_atom_site_symmetry_multiplicity
_atom_site_disorder_assembly
_atom_site_disorder_group
N N1 1.05819(11) 0.19695(7) 1.00987(8) 0.0190(3) Uani d . 1 1 . .
C C1 1.14020(14) 0.25442(10) 1.05776(12) 0.0283(4) Uani d . 1 1 . .
H H1A 1.0929 0.2939 1.0810 0.042 Uiso calc R 1 1 . .
H H1B 1.1870 0.2763 1.0144 0.042 Uiso calc R 1 1 . .
H H1C 1.1955 0.2315 1.1099 0.042 Uiso calc R 1 1 . .
C C2 1.11443(15) 0.13197(10) 0.97325(12) 0.0275(4) Uani d . 1 1 . .
H H2A 1.0513 0.0972 0.9437 0.041 Uiso calc R 1 1 . .
H H2B 1.1680 0.1063 1.0242 0.041 Uiso calc R 1 1 . .
H H2C 1.1616 0.1490 0.9274 0.041 Uiso calc R 1 1 . .
C C3 0.94283(13) 0.20482(9) 0.99683(10) 0.0189(3) Uani d . 1 1 . .
H H3 0.9082(15) 0.2476(10) 1.0209(11) 0.025(4) Uiso d . 1 1 . .
O O1 0.87394(9) 0.15411(6) 0.95062(7) 0.0196(2) Uani d . 1 1 . .
C C4 0.74205(13) 0.16696(9) 0.93430(11) 0.0218(3) Uani d . 1 1 . .
H H4A 0.7242 0.2209 0.9218 0.026 Uiso calc R 1 1 A 1
H H4B 0.7093 0.1521 0.9898 0.026 Uiso calc R 1 1 A 1
C C5A 0.68533(15) 0.12077(10) 0.85260(13) 0.0197(5) Uani d P 0.890(5) 1 B 1
H H5A 0.7175 0.1374 0.7976 0.024 Uiso calc PR 0.890(5) 1 B 1
H H5B 0.5969 0.1300 0.8398 0.024 Uiso calc PR 0.890(5) 1 B 1
C C6A 0.70789(17) 0.03642(10) 0.86623(14) 0.0277(5) Uani d P 0.888(4) 1 B 1
H H6A 0.7962 0.0271 0.8814 0.033 Uiso calc PR 0.888(4) 1 B 1
H H6B 0.6722 0.0190 0.9193 0.033 Uiso calc PR 0.888(4) 1 B 1
C C5B 0.6903(11) 0.0909(7) 0.8972(10) 0.009(3) Uani d P 0.110(5) 1 B 2
H H5C 0.7235 0.0513 0.9422 0.011 Uiso calc PR 0.110(5) 1 B 2
H H5D 0.6014 0.0917 0.8928 0.011 Uiso calc PR 0.110(5) 1 B 2
C C6B 0.7178(10) 0.0710(6) 0.8041(8) 0.009(3) Uani d PU 0.112(4) 1 B 2
H H6C 0.8062 0.0669 0.8069 0.011 Uiso calc PR 0.112(4) 1 B 2
H H6D 0.6845 0.1091 0.7570 0.011 Uiso calc PR 0.112(4) 1 B 2
C C7 0.65349(17) -0.00822(11) 0.78020(14) 0.0410(5) Uani d . 1 1 . .
H H7A 0.6697 -0.0618 0.7917 0.062 Uiso calc R 1 1 B 1
H H7B 0.6898 0.0082 0.7278 0.062 Uiso calc R 1 1 B 1
H H7C 0.5659 0.0002 0.7656 0.062 Uiso calc R 1 1 B 1
B B1 0.29162(15) 0.22427(9) 0.73749(11) 0.0157(3) Uani d . 1 1 . .
C C8 0.35342(12) 0.18276(8) 0.83517(10) 0.0145(3) Uani d . 1 1 . .
C C9 0.35346(13) 0.10426(8) 0.84668(10) 0.0173(3) Uani d . 1 1 . .
H H9A 0.3228 0.0737 0.7945 0.021 Uiso calc R 1 1 . .
C C10 0.39659(13) 0.06971(9) 0.93151(11) 0.0208(3) Uani d . 1 1 . .
H H10A 0.3966 0.0165 0.9361 0.025 Uiso calc R 1 1 . .
C C11 0.43964(13) 0.11303(9) 1.00947(11) 0.0223(3) Uani d . 1 1 . .
H H11A 0.4693 0.0897 1.0675 0.027 Uiso calc R 1 1 . .
C C12 0.43886(13) 0.19056(9) 1.00171(10) 0.0202(3) Uani d . 1 1 . .
H H12A 0.4663 0.2207 1.0549 0.024 Uiso calc R 1 1 . .
C C13 0.39780(13) 0.22429(8) 0.91588(10) 0.0179(3) Uani d . 1 1 . .
H H13A 0.3999 0.2775 0.9117 0.022 Uiso calc R 1 1 . .
C C14 0.29953(13) 0.17201(8) 0.64632(10) 0.0162(3) Uani d . 1 1 . .
C C15 0.40218(14) 0.12851(8) 0.64120(11) 0.0209(3) Uani d . 1 1 . .
H H15A 0.4655 0.1264 0.6941 0.025 Uiso calc R 1 1 . .
C C16 0.41546(15) 0.08837(9) 0.56222(11) 0.0259(4) Uani d . 1 1 . .
H H16A 0.4866 0.0596 0.5622 0.031 Uiso calc R 1 1 . .
C C17 0.32541(15) 0.09030(9) 0.48393(11) 0.0269(4) Uani d . 1 1 . .
H H17A 0.3336 0.0627 0.4300 0.032 Uiso calc R 1 1 . .
C C18 0.22291(15) 0.13319(9) 0.48557(10) 0.0242(3) Uani d . 1 1 . .
H H18A 0.1604 0.1354 0.4322 0.029 Uiso calc R 1 1 . .
C C19 0.21100(14) 0.17302(8) 0.56495(10) 0.0188(3) Uani d . 1 1 . .
H H19A 0.1400 0.2021 0.5641 0.023 Uiso calc R 1 1 . .
C C20 0.15186(13) 0.24097(8) 0.75026(9) 0.0168(3) Uani d . 1 1 . .
C C21 0.05601(13) 0.19093(9) 0.72214(10) 0.0207(3) Uani d . 1 1 . .
H H21A 0.0714 0.1458 0.6919 0.025 Uiso calc R 1 1 . .
C C22 -0.06111(14) 0.20452(10) 0.73668(11) 0.0263(4) Uani d . 1 1 . .
H H22A -0.1240 0.1695 0.7153 0.032 Uiso calc R 1 1 . .
C C23 -0.08547(14) 0.26923(10) 0.78234(11) 0.0289(4) Uani d . 1 1 . .
H H23A -0.1653 0.2793 0.7916 0.035 Uiso calc R 1 1 . .
C C24 0.00722(15) 0.31904(10) 0.81425(11) 0.0281(4) Uani d . 1 1 . .
H H24A -0.0082 0.3629 0.8470 0.034 Uiso calc R 1 1 . .
C C25 0.12320(14) 0.30481(9) 0.79832(11) 0.0222(3) Uani d . 1 1 . .
H H25A 0.1857 0.3397 0.8209 0.027 Uiso calc R 1 1 . .
C C26 0.36367(13) 0.30231(8) 0.72107(10) 0.0160(3) Uani d . 1 1 . .
C C27 0.30508(14) 0.36477(8) 0.67425(10) 0.0194(3) Uani d . 1 1 . .
H H27A 0.2197 0.3630 0.6544 0.023 Uiso calc R 1 1 . .
C C28 0.36669(15) 0.42920(9) 0.65570(11) 0.0247(4) Uani d . 1 1 . .
H H28A 0.3233 0.4700 0.6235 0.030 Uiso calc R 1 1 . .
C C29 0.49117(15) 0.43391(9) 0.68403(11) 0.0260(4) Uani d . 1 1 . .
H H29A 0.5335 0.4780 0.6723 0.031 Uiso calc R 1 1 . .
C C30 0.55292(14) 0.37329(9) 0.72968(11) 0.0235(3) Uani d . 1 1 . .
H H30A 0.6383 0.3756 0.7492 0.028 Uiso calc R 1 1 . .
C C31 0.49002(14) 0.30897(8) 0.74708(10) 0.0192(3) Uani d . 1 1 . .
H H31A 0.5345 0.2679 0.7778 0.023 Uiso calc R 1 1 . .
N N2 0.8185(2) 0.08990(10) 0.54785(13) 0.0595(5) Uani d . 1 1 . .
C C32 0.83893(19) 0.06303(10) 0.48185(14) 0.0384(5) Uani d . 1 1 . .
C C33 0.86399(19) 0.02888(10) 0.39784(13) 0.0388(5) Uani d . 1 1 . .
H H33A 0.7999 -0.0072 0.3738 0.058 Uiso calc R 1 1 . .
H H33B 0.9420 0.0028 0.4116 0.058 Uiso calc R 1 1 . .
H H33C 0.8670 0.0680 0.3512 0.058 Uiso calc R 1 1 . .

loop_
_atom_site_aniso_label
_atom_site_aniso_U_11
_atom_site_aniso_U_22
_atom_site_aniso_U_33
_atom_site_aniso_U_12
_atom_site_aniso_U_13
_atom_site_aniso_U_23
N1 0.0166(6) 0.0248(7) 0.0156(6) -0.0002(5) 0.0029(5) 0.0000(5)
C1 0.0179(8) 0.0332(9) 0.0324(9) -0.0040(7) 0.0015(7) -0.0103(7)
C2 0.0190(8) 0.0326(9) 0.0315(9) 0.0040(7) 0.0065(7) -0.0064(7)
C3 0.0166(7) 0.0227(8) 0.0172(7) 0.0002(6) 0.0026(6) -0.0008(6)
O1 0.0124(5) 0.0246(6) 0.0212(6) 0.0001(4) 0.0018(4) -0.0037(4)
C4 0.0116(7) 0.0268(8) 0.0270(8) 0.0014(6) 0.0037(6) -0.0049(6)
C5A 0.0159(8) 0.0226(10) 0.0202(10) 0.0005(7) 0.0025(7) -0.0003(8)
C6A 0.0216(10) 0.0234(10) 0.0371(12) 0.0006(7) 0.0030(8) -0.0020(8)
C5B 0.009(3) 0.009(3) 0.009(3) 0.0001(10) 0.0018(11) 0.0003(10)
C6B 0.009(3) 0.009(3) 0.009(3) 0.0001(10) 0.0018(11) 0.0003(10)
C7 0.0358(11) 0.0293(10) 0.0552(13) 0.0015(8) 0.0014(9) -0.0192(9)
B1 0.0142(8) 0.0163(8) 0.0163(8) 0.0005(6) 0.0019(6) -0.0007(6)
C8 0.0095(6) 0.0175(7) 0.0168(7) 0.0009(5) 0.0032(5) -0.0007(5)
C9 0.0142(7) 0.0185(7) 0.0188(7) 0.0006(6) 0.0022(6) -0.0023(6)
C10 0.0179(7) 0.0181(7) 0.0262(8) 0.0036(6) 0.0032(6) 0.0020(6)
C11 0.0154(7) 0.0313(9) 0.0190(8) 0.0024(6) -0.0004(6) 0.0061(6)
C12 0.0148(7) 0.0292(8) 0.0162(7) -0.0036(6) 0.0015(6) -0.0043(6)
C13 0.0152(7) 0.0180(7) 0.0210(8) -0.0003(6) 0.0045(6) -0.0015(6)
C14 0.0167(7) 0.0151(7) 0.0172(7) -0.0030(6) 0.0043(6) 0.0016(6)
C15 0.0202(8) 0.0230(8) 0.0196(8) -0.0002(6) 0.0041(6) -0.0015(6)
C16 0.0294(9) 0.0238(8) 0.0274(9) 0.0022(7) 0.0131(7) -0.0040(7)
C17 0.0390(10) 0.0238(8) 0.0206(8) -0.0076(7) 0.0130(7) -0.0066(7)
C18 0.0294(9) 0.0273(8) 0.0149(8) -0.0091(7) 0.0015(6) -0.0003(6)
C19 0.0192(7) 0.0189(7) 0.0181(7) -0.0029(6) 0.0031(6) 0.0023(6)
C20 0.0168(7) 0.0203(7) 0.0132(7) 0.0030(6) 0.0028(6) 0.0041(6)
C21 0.0181(8) 0.0252(8) 0.0191(8) -0.0006(6) 0.0042(6) 0.0040(6)
C22 0.0163(8) 0.0407(10) 0.0214(8) -0.0030(7) 0.0024(6) 0.0082(7)
C23 0.0167(8) 0.0460(11) 0.0259(9) 0.0091(7) 0.0090(7) 0.0134(8)
C24 0.0295(9) 0.0312(9) 0.0265(9) 0.0127(7) 0.0127(7) 0.0056(7)
C25 0.0209(8) 0.0237(8) 0.0230(8) 0.0015(6) 0.0066(6) 0.0020(6)
C26 0.0178(7) 0.0171(7) 0.0137(7) -0.0005(6) 0.0041(6) -0.0026(5)
C27 0.0184(7) 0.0211(8) 0.0187(8) 0.0016(6) 0.0035(6) -0.0006(6)
C28 0.0296(9) 0.0200(8) 0.0255(9) 0.0026(7) 0.0074(7) 0.0039(6)
C29 0.0314(9) 0.0212(8) 0.0269(9) -0.0086(7) 0.0095(7) 0.0007(7)
C30 0.0196(8) 0.0285(9) 0.0227(8) -0.0052(7) 0.0045(6) -0.0007(7)
C31 0.0187(7) 0.0212(8) 0.0179(7) 0.0011(6) 0.0037(6) 0.0008(6)
N2 0.0909(16) 0.0368(10) 0.0494(11) -0.0001(10) 0.0097(11) -0.0072(9)
C32 0.0497(12) 0.0227(9) 0.0394(11) -0.0011(8) -0.0005(9) 0.0051(8)
C33 0.0516(12) 0.0290(10) 0.0366(11) 0.0036(9) 0.0107(9) 0.0084(8)

loop_
_atom_type_symbol
_atom_type_description
_atom_type_scat_dispersion_real
_atom_type_scat_dispersion_imag
_atom_type_scat_source
C C 0.0033 0.0016 'International Tables Vol C Tables 4.2.6.8 and 6.1.1.4'
H H 0.0000 0.0000 'International Tables Vol C Tables 4.2.6.8 and 6.1.1.4'
B B 0.0013 0.0007 'International Tables Vol C Tables 4.2.6.8 and 6.1.1.4'
N N 0.0061 0.0033 'International Tables Vol C Tables 4.2.6.8 and 6.1.1.4'
O O 0.0106 0.0060 'International Tables Vol C Tables 4.2.6.8 and 6.1.1.4'

loop_
_geom_angle_atom_site_label_1
_geom_angle_atom_site_label_2
_geom_angle_atom_site_label_3
_geom_angle
C3 N1 C1 121.54(14)
C3 N1 C2 121.65(13)
C1 N1 C2 116.73(12)
N1 C1 H1A 109.5
N1 C1 H1B 109.5
H1A C1 H1B 109.5
N1 C1 H1C 109.5
H1A C1 H1C 109.5
H1B C1 H1C 109.5
N1 C2 H2A 109.5
N1 C2 H2B 109.5
H2A C2 H2B 109.5
N1 C2 H2C 109.5
H2A C2 H2C 109.5
H2B C2 H2C 109.5
N1 C3 O1 119.39(14)
N1 C3 H3 120.3(10)
O1 C3 H3 120.3(10)
C3 O1 C4 117.47(12)
O1 C4 C5A 108.05(12)
O1 C4 C5B 102.9(5)
O1 C4 H4A 110.1
C5A C4 H4A 110.1
C5B C4 H4A 137.7
O1 C4 H4B 110.1
C5A C4 H4B 110.1
C5B C4 H4B 83.2
H4A C4 H4B 108.4
C4 C5A C6A 113.56(16)
C4 C5A H5A 108.9
C6A C5A H5A 108.9
C4 C5A H5B 108.9
C6A C5A H5B 108.9
H5A C5A H5B 107.7
C7 C6A C5A 111.92(16)
C7 C6A H6A 109.2
C5A C6A H6A 109.2
C7 C6A H6B 109.2
C5A C6A H6B 109.2
H6A C6A H6B 107.9
C6B C5B C4 113.8(9)
C6B C5B H5C 108.8
C4 C5B H5C 108.8
C6B C5B H5D 108.8
C4 C5B H5D 108.8
H5C C5B H5D 107.7
C5B C6B C7 104.7(5)
C5B C6B H6C 110.8
C7 C6B H6C 110.8
C5B C6B H6D 110.8
C7 C6B H6D 110.8
H6C C6B H6D 108.9
C6A C7 H7A 109.5
C6B C7 H7A 139.2
C6A C7 H7B 109.5
C6B C7 H7B 71.2
H7A C7 H7B 109.5
C6A C7 H7C 109.5
C6B C7 H7C 108.2
H7A C7 H7C 109.5
H7B C7 H7C 109.5
C20 B1 C14 113.17(12)
C20 B1 C8 103.80(11)
C14 B1 C8 112.05(12)
C20 B1 C26 111.78(12)
C14 B1 C26 104.75(11)
C8 B1 C26 111.51(11)
C13 C8 C9 115.41(13)
C13 C8 B1 121.50(12)
C9 C8 B1 122.73(12)
C10 C9 C8 122.57(13)
C10 C9 H9A 118.7
C8 C9 H9A 118.7
C11 C10 C9 120.02(14)
C11 C10 H10A 120.0
C9 C10 H10A 120.0
C12 C11 C10 119.33(14)
C12 C11 H11A 120.3
C10 C11 H11A 120.3
C11 C12 C13 119.99(14)
C11 C12 H12A 120.0
C13 C12 H12A 120.0
C12 C13 C8 122.66(14)
C12 C13 H13A 118.7
C8 C13 H13A 118.7
C19 C14 C15 114.89(14)
C19 C14 B1 123.09(13)
C15 C14 B1 121.73(13)
C16 C15 C14 123.03(14)
C16 C15 H15A 118.5
C14 C15 H15A 118.5
C17 C16 C15 120.15(15)
C17 C16 H16A 119.9
C15 C16 H16A 119.9
C16 C17 C18 118.77(15)
C16 C17 H17A 120.6
C18 C17 H17A 120.6
C17 C18 C19 120.41(14)
C17 C18 H18A 119.8
C19 C18 H18A 119.8
C18 C19 C14 122.74(15)
C18 C19 H19A 118.6
C14 C19 H19A 118.6
C21 C20 C25 115.19(14)
C21 C20 B1 123.45(13)
C25 C20 B1 121.14(13)
C22 C21 C20 122.83(15)
C22 C21 H21A 118.6
C20 C21 H21A 118.6
C23 C22 C21 119.75(16)
C23 C22 H22A 120.1
C21 C22 H22A 120.1
C24 C23 C22 119.48(15)
C24 C23 H23A 120.3
C22 C23 H23A 120.3
C23 C24 C25 119.87(16)
C23 C24 H24A 120.1
C25 C24 H24A 120.1
C24 C25 C20 122.81(15)
C24 C25 H25A 118.6
C20 C25 H25A 118.6
C27 C26 C31 115.07(13)
C27 C26 B1 122.69(13)
C31 C26 B1 122.08(13)
C28 C27 C26 122.85(14)
C28 C27 H27A 118.6
C26 C27 H27A 118.6
C29 C28 C27 120.17(15)
C29 C28 H28A 119.9
C27 C28 H28A 119.9
C30 C29 C28 118.96(15)
C30 C29 H29A 120.5
C28 C29 H29A 120.5
C29 C30 C31 120.15(15)
C29 C30 H30A 119.9
C31 C30 H30A 119.9
C30 C31 C26 122.78(14)
C30 C31 H31A 118.6
C26 C31 H31A 118.6
N2 C32 C33 179.6(2)
C32 C33 H33A 109.5
C32 C33 H33B 109.5
H33A C33 H33B 109.5
C32 C33 H33C 109.5
H33A C33 H33C 109.5
H33B C33 H33C 109.5

loop_
_geom_bond_atom_site_label_1
_geom_bond_atom_site_label_2
_geom_bond_distance
N1 C3 1.2831(19)
N1 C1 1.465(2)
N1 C2 1.467(2)
C1 H1A 0.9800
C1 H1B 0.9800
C1 H1C 0.9800
C2 H2A 0.9800
C2 H2B 0.9800
C2 H2C 0.9800
C3 O1 1.2950(18)
C3 H3 0.954(18)
O1 C4 1.4752(17)
C4 C5A 1.494(2)
C4 C5B 1.531(12)
C4 H4A 0.9900
C4 H4B 0.9900
C5A C6A 1.530(3)
C5A H5A 0.9900
C5A H5B 0.9900
C6A C7 1.520(3)
C6A H6A 0.9900
C6A H6B 0.9900
C5B C6B 1.486(13)
C5B H5C 0.9900
C5B H5D 0.9900
C6B C7 1.5972
C6B H6C 0.9900
C6B H6D 0.9900
C7 H7A 0.9800
C7 H7B 0.9800
C7 H7C 0.9800
B1 C20 1.645(2)
B1 C14 1.645(2)
B1 C8 1.645(2)
B1 C26 1.648(2)
C8 C13 1.405(2)
C8 C9 1.407(2)
C9 C10 1.391(2)
C9 H9A 0.9500
C10 C11 1.389(2)
C10 H10A 0.9500
C11 C12 1.384(2)
C11 H11A 0.9500
C12 C13 1.393(2)
C12 H12A 0.9500
C13 H13A 0.9500
C14 C19 1.403(2)
C14 C15 1.404(2)
C15 C16 1.393(2)
C15 H15A 0.9500
C16 C17 1.382(2)
C16 H16A 0.9500
C17 C18 1.387(2)
C17 H17A 0.9500
C18 C19 1.391(2)
C18 H18A 0.9500
C19 H19A 0.9500
C20 C21 1.399(2)
C20 C25 1.406(2)
C21 C22 1.394(2)
C21 H21A 0.9500
C22 C23 1.385(2)
C22 H22A 0.9500
C23 C24 1.381(2)
C23 H23A 0.9500
C24 C25 1.391(2)
C24 H24A 0.9500
C25 H25A 0.9500
C26 C27 1.404(2)
C26 C31 1.406(2)
C27 C28 1.393(2)
C27 H27A 0.9500
C28 C29 1.386(2)
C28 H28A 0.9500
C29 C30 1.386(2)
C29 H29A 0.9500
C30 C31 1.394(2)
C30 H30A 0.9500
C31 H31A 0.9500
N2 C32 1.141(3)
C32 C33 1.448(3)
C33 H33A 0.9800
C33 H33B 0.9800
C33 H33C 0.9800

loop_
_geom_hbond_atom_site_label_D
_geom_hbond_atom_site_label_H
_geom_hbond_atom_site_label_A
_geom_hbond_site_symmetry_A
_geom_hbond_distance_DH
_geom_hbond_distance_HA
_geom_hbond_distance_DA
_geom_hbond_angle_DHA
_geom_hbond_publ_flag
C3 H3 Cg1 4_666 0.95(2) 2.55(2) 3.493(2) 172(2) y
C2 H2C Cg2 1_655 0.98 2.65 3.399(2) 133 y
C5A H5B Cg2 1 0.99 2.78 3.621(2) 144 y
C5B H5D Cg2 1 0.99 2.62 3.542(2) 154 y

loop_
_geom_torsion_atom_site_label_1
_geom_torsion_atom_site_label_2
_geom_torsion_atom_site_label_3
_geom_torsion_atom_site_label_4
_geom_torsion
C1 N1 C3 O1 177.02(13)
C2 N1 C3 O1 0.4(2)
N1 C3 O1 C4 -177.73(13)
C3 O1 C4 C5A 158.30(14)
C3 O1 C4 C5B -168.8(6)
O1 C4 C5A C6A 60.11(19)
C5B C4 C5A C6A -25.5(8)
C4 C5A C6A C7 -177.50(15)
O1 C4 C5B C6B -66.3(9)
C5A C4 C5B C6B 37.1(6)
C4 C5B C6B C7 -178.7(6)
C5A C6A C7 C6B 35.93(11)
C5B C6B C7 C6A -27.7(5)
C20 B1 C8 C13 -81.68(15)
C14 B1 C8 C13 155.86(13)
C26 B1 C8 C13 38.81(18)
C20 B1 C8 C9 91.09(15)
C14 B1 C8 C9 -31.36(18)
C26 B1 C8 C9 -148.42(13)
C13 C8 C9 C10 -1.2(2)
B1 C8 C9 C10 -174.43(13)
C8 C9 C10 C11 1.3(2)
C9 C10 C11 C12 0.1(2)
C10 C11 C12 C13 -1.5(2)
C11 C12 C13 C8 1.5(2)
C9 C8 C13 C12 -0.2(2)
B1 C8 C13 C12 173.10(13)
C20 B1 C14 C19 30.90(19)
C8 B1 C14 C19 147.85(13)
C26 B1 C14 C19 -91.11(16)
C20 B1 C14 C15 -155.60(13)
C8 B1 C14 C15 -38.64(18)
C26 B1 C14 C15 82.40(16)
C19 C14 C15 C16 -0.8(2)
B1 C14 C15 C16 -174.84(14)
C14 C15 C16 C17 0.2(2)
C15 C16 C17 C18 0.5(2)
C16 C17 C18 C19 -0.4(2)
C17 C18 C19 C14 -0.3(2)
C15 C14 C19 C18 0.9(2)
B1 C14 C19 C18 174.79(13)
C14 B1 C20 C21 30.61(19)
C8 B1 C20 C21 -91.10(16)
C26 B1 C20 C21 148.59(13)
C14 B1 C20 C25 -155.05(13)
C8 B1 C20 C25 83.24(16)
C26 B1 C20 C25 -37.07(18)
C25 C20 C21 C22 2.8(2)
B1 C20 C21 C22 177.43(14)
C20 C21 C22 C23 -1.3(2)
C21 C22 C23 C24 -1.0(2)
C22 C23 C24 C25 1.6(2)
C23 C24 C25 C20 0.1(2)
C21 C20 C25 C24 -2.2(2)
B1 C20 C25 C24 -176.95(14)
C20 B1 C26 C27 -32.58(18)
C14 B1 C26 C27 90.33(15)
C8 B1 C26 C27 -148.27(13)
C20 B1 C26 C31 152.20(13)
C14 B1 C26 C31 -84.89(15)
C8 B1 C26 C31 36.51(18)
C31 C26 C27 C28 -0.8(2)
B1 C26 C27 C28 -176.32(14)
C26 C27 C28 C29 -0.3(2)
C27 C28 C29 C30 0.9(2)
C28 C29 C30 C31 -0.4(2)
C29 C30 C31 C26 -0.7(2)
C27 C26 C31 C30 1.3(2)
B1 C26 C31 C30 176.85(14)
